data_8104974
loop_
_publ_author_name
'Huang-Xian, Zhang'
'Kun, Yuan'
'Qi-Long, Du'
'Xu-Liang, Nie'
'Wan-Ming, Xiong'

_publ_section_title
;
 Crystal structure of
 1,1&#x2032;-(methane-1,1-diyl)bis(3-methyl-1H-imidazol-3-ium)
 bis(hexafluoridophosphate), C9H14F12N4P2
;
_journal_issue 1
_journal_name_full 'Zeitschrift f\"ur Kristallographie - New Crystal Structures'
_journal_page_first 109
_journal_page_last 111
_journal_paper_doi 10.1515/ncrs-2021-0400
_journal_volume 237
_journal_year 2022
_chemical_formula_sum 'C9 H14 F12 N4 P2'
_chemical_formula_weight 468.18
_space_group_crystal_system monoclinic
_space_group_IT_number 11
_space_group_name_Hall '-P 2yb'
_space_group_name_H-M_alt 'P 1 21/m 1'
_atom_sites_solution_hydrogens geom
_cell_angle_alpha 90
_cell_angle_beta 94.577(2)
_cell_angle_gamma 90
_cell_formula_units_Z 2
_cell_length_a 5.8968(9)
_cell_length_b 11.5554(18)
_cell_length_c 12.994(2)
_cell_measurement_reflns_used 2538
_cell_measurement_temperature 293(2)
_cell_measurement_theta_max 25.81
_cell_measurement_theta_min 2.36
_cell_volume 882.6(2)
_computing_cell_refinement 'APEX2, SAINT and SADABS [1]'
_computing_data_collection 'APEX2, SAINT and SADABS [1]'
_computing_data_reduction 'APEX2, SAINT and SADABS [1]'
_computing_molecular_graphics 'Diamond 4.0 [4]'
_computing_publication_material 'SHELXL-2014/7 (Sheldrick, 2014) [2,3]'
_computing_structure_refinement 'SHELXL-2014/7 (Sheldrick, 2014) [2,3]'
_computing_structure_solution 'SHELXL-2014/7 (Sheldrick, 2014) [2,3]'
_diffrn_ambient_temperature 293(2)
_diffrn_measured_fraction_theta_full 0.998
_diffrn_measured_fraction_theta_max 0.998
_diffrn_measurement_device_type 'Bruker APEX-II CCD'
_diffrn_measurement_method '\f and \w scans'
_diffrn_radiation_monochromator graphite
_diffrn_radiation_source 'sealed tube'
_diffrn_radiation_type MoK\a
_diffrn_radiation_wavelength 0.71073
_diffrn_reflns_av_R_equivalents 0.0275
_diffrn_reflns_av_unetI/netI 0.0218
_diffrn_reflns_Laue_measured_fraction_full 0.998
_diffrn_reflns_Laue_measured_fraction_max 0.998
_diffrn_reflns_limit_h_max 6
_diffrn_reflns_limit_h_min -7
_diffrn_reflns_limit_k_max 13
_diffrn_reflns_limit_k_min -13
_diffrn_reflns_limit_l_max 15
_diffrn_reflns_limit_l_min -14
_diffrn_reflns_number 6290
_diffrn_reflns_point_group_measured_fraction_full 0.998
_diffrn_reflns_point_group_measured_fraction_max 0.998
_diffrn_reflns_theta_full 24.998
_diffrn_reflns_theta_max 24.998
_diffrn_reflns_theta_min 2.362
_exptl_absorpt_coefficient_mu 0.369
_exptl_crystal_colour COLORLESS
_exptl_crystal_density_diffrn 1.762
_exptl_crystal_description BLOCK
_exptl_crystal_F_000 468
_exptl_crystal_size_max 0.200
_exptl_crystal_size_mid 0.170
_exptl_crystal_size_min 0.150
_refine_diff_density_max 0.593
_refine_diff_density_min -0.347
_refine_diff_density_rms 0.067
_refine_ls_abs_structure_details
;
 Flack x determined using 1462 quotients [(I+)-(I-)]/[(I+)+(I-)]
 (Parsons, Flack and Wagner, Acta Crystallogr. B69 (2013) 249-259).
;
_refine_ls_extinction_coef 0.047(8)
_refine_ls_extinction_expression Fc^*^=kFc[1+0.001xFc^2^\l^3^/sin(2\q)]^-1/4^
_refine_ls_extinction_method 'SHELXL-2014/7 (Sheldrick 2014'
_refine_ls_goodness_of_fit_ref 1.095
_refine_ls_hydrogen_treatment constr
_refine_ls_matrix_type full
_refine_ls_number_parameters 158
_refine_ls_number_reflns 1635
_refine_ls_number_restraints 0
_refine_ls_restrained_S_all 1.095
_refine_ls_R_factor_all 0.0770
_refine_ls_R_factor_gt 0.0676
_refine_ls_shift/su_max 0.000
_refine_ls_shift/su_mean 0.000
_refine_ls_structure_factor_coef Fsqd
_refine_ls_weighting_details 'w=1/[\s^2^(Fo^2^)+(0.1095P)^2^+0.7484P] where P=(Fo^2^+2Fc^2^)/3'
_refine_ls_weighting_scheme calc
_refine_ls_wR_factor_gt 0.1943
_refine_ls_wR_factor_ref 0.2020
_reflns_Friedel_coverage 0.000
_reflns_Friedel_fraction_full .
_reflns_Friedel_fraction_max .
_reflns_number_gt 1345
_reflns_number_total 1635
_reflns_threshold_expression 'I > 2\s(I)'
_cod_data_source_file suppl_j_ncrs-2021-0400_suppl.cif
_cod_data_source_block 3054_0m
_cod_original_sg_symbol_H-M 'P 21/m'
_cod_database_code 8104974
_shelx_space_group_comment
;
The symmetry employed for this shelxl refinement is uniquely defined
by the following loop, which should always be used as a source of
symmetry information in preference to the above space-group names.
They are only intended as comments.
;
_shelx_estimated_absorpt_t_min 0.930
_shelx_estimated_absorpt_t_max 0.947

loop_
_space_group_symop_operation_xyz
'x, y, z'
'-x, y+1/2, -z'
'-x, -y, -z'
'x, -y-1/2, z'

loop_
_atom_site_label
_atom_site_type_symbol
_atom_site_fract_x
_atom_site_fract_y
_atom_site_fract_z
_atom_site_U_iso_or_equiv
_atom_site_adp_type
_atom_site_occupancy
_atom_site_site_symmetry_order
_atom_site_calc_flag
_atom_site_refinement_flags_posn
_atom_site_refinement_flags_adp
_atom_site_refinement_flags_occupancy
_atom_site_disorder_assembly
_atom_site_disorder_group
P1 P 0.1006(2) 0.2500 0.61407(10) 0.0605(5) Uani 1 2 d S T P . .
F1 F 0.3674(7) 0.2500 0.6214(5) 0.1334(19) Uani 1 2 d S T P . .
F2 F 0.0933(7) 0.3455(4) 0.5280(3) 0.1516(16) Uani 1 1 d . . . . .
F3 F -0.1652(6) 0.2500 0.5999(4) 0.1196(17) Uani 1 2 d S T P . .
F4 F 0.1036(6) 0.1523(4) 0.6956(3) 0.1388(14) Uani 1 1 d . . . . .
P2 P 0.1201(2) 0.2500 0.04918(10) 0.0589(5) Uani 1 2 d S T P . .
F5 F -0.1333(11) 0.2204(15) 0.0491(6) 0.170(7) Uani 0.5 1 d . . P A -1
F6 F 0.050(2) 0.3636(7) 0.0950(9) 0.156(4) Uani 0.5 1 d . . P A -1
F7 F 0.3711(10) 0.2825(19) 0.0529(6) 0.179(10) Uani 0.5 1 d . . P A -1
F8 F 0.190(3) 0.1336(8) 0.0085(11) 0.190(5) Uani 0.5 1 d . . P A -1
F9 F 0.1523(16) 0.2038(12) 0.1611(5) 0.201(9) Uani 0.5 1 d . . P A -1
F10 F 0.0882(13) 0.2905(13) -0.0588(5) 0.179(9) Uani 0.5 1 d . . P A -1
N1 N 0.4653(6) 0.0018(2) 0.2353(3) 0.0657(9) Uani 1 1 d . . . . .
N2 N 0.6369(5) 0.1470(3) 0.3087(2) 0.0572(8) Uani 1 1 d . . . . .
C1 C 0.6139(6) 0.0828(3) 0.2237(3) 0.0586(9) Uani 1 1 d . . . . .
H1 H 0.6921 0.0940 0.1651 0.070 Uiso 1 1 calc R U . . .
C2 C 0.3880(9) 0.0130(4) 0.3310(4) 0.0858(14) Uani 1 1 d . . . . .
H2 H 0.2806 -0.0340 0.3590 0.103 Uiso 1 1 calc R U . . .
C3 C 0.4935(9) 0.1032(4) 0.3773(3) 0.0825(13) Uani 1 1 d . . . . .
H3 H 0.4739 0.1310 0.4431 0.099 Uiso 1 1 calc R U . . .
C4 C 0.7751(9) 0.2500 0.3232(4) 0.0679(14) Uani 1 2 d S T P . .
H4A H 0.8911 0.2500 0.2743 0.081 Uiso 1 2 calc R U P . .
H4B H 0.8508 0.2500 0.3923 0.081 Uiso 1 2 calc R U P . .
C5 C 0.3919(10) -0.0859(4) 0.1587(4) 0.0988(16) Uani 1 1 d . . . . .
H5A H 0.2809 -0.1355 0.1862 0.148 Uiso 1 1 calc R U . . .
H5B H 0.3259 -0.0487 0.0974 0.148 Uiso 1 1 calc R U . . .
H5C H 0.5206 -0.1312 0.1421 0.148 Uiso 1 1 calc R U . . .

loop_
_atom_site_aniso_label
_atom_site_aniso_U_11
_atom_site_aniso_U_22
_atom_site_aniso_U_33
_atom_site_aniso_U_23
_atom_site_aniso_U_13
_atom_site_aniso_U_12
P1 0.0430(8) 0.0826(10) 0.0560(8) 0.000 0.0043(5) 0.000
F1 0.050(2) 0.169(5) 0.182(5) 0.000 0.009(2) 0.000
F2 0.148(3) 0.164(3) 0.139(3) 0.072(3) -0.013(2) -0.041(3)
F3 0.046(2) 0.127(3) 0.185(5) 0.000 0.005(2) 0.000
F4 0.123(3) 0.162(3) 0.129(3) 0.071(2) -0.004(2) -0.006(2)
P2 0.0452(8) 0.0765(10) 0.0546(8) 0.000 0.0023(5) 0.000
F5 0.078(4) 0.28(2) 0.161(6) -0.048(9) 0.028(4) -0.094(9)
F6 0.164(9) 0.098(5) 0.217(12) -0.063(7) 0.074(9) 0.005(5)
F7 0.057(3) 0.32(3) 0.159(6) -0.097(12) 0.017(3) -0.065(8)
F8 0.246(14) 0.103(6) 0.234(13) -0.033(7) 0.108(12) 0.047(7)
F9 0.158(7) 0.36(2) 0.085(4) 0.106(8) 0.038(4) 0.164(12)
F10 0.112(5) 0.34(3) 0.084(4) 0.104(9) 0.022(3) 0.082(9)
N1 0.069(2) 0.0518(17) 0.076(2) 0.0053(14) 0.0026(15) 0.0105(15)
N2 0.0593(17) 0.0596(17) 0.0526(16) 0.0086(13) 0.0038(13) 0.0081(13)
C1 0.057(2) 0.068(2) 0.0513(19) 0.0049(16) 0.0046(15) 0.0119(17)
C2 0.104(4) 0.068(3) 0.090(3) 0.016(2) 0.035(3) -0.004(2)
C3 0.113(4) 0.072(3) 0.066(2) 0.011(2) 0.032(2) 0.006(2)
C4 0.054(3) 0.087(4) 0.061(3) 0.000 -0.008(2) 0.000
C5 0.116(4) 0.067(3) 0.112(4) -0.014(2) -0.007(3) -0.001(3)

loop_
_atom_type_symbol
_atom_type_description
_atom_type_scat_dispersion_real
_atom_type_scat_dispersion_imag
_atom_type_scat_source
C C 0.0033 0.0016 'International Tables Vol C Tables 4.2.6.8 and 6.1.1.4'
H H 0.0000 0.0000 'International Tables Vol C Tables 4.2.6.8 and 6.1.1.4'
F F 0.0171 0.0103 'International Tables Vol C Tables 4.2.6.8 and 6.1.1.4'
N N 0.0061 0.0033 'International Tables Vol C Tables 4.2.6.8 and 6.1.1.4'
P P 0.1023 0.0942 'International Tables Vol C Tables 4.2.6.8 and 6.1.1.4'

loop_
_geom_angle_atom_site_label_1
_geom_angle_atom_site_label_2
_geom_angle_atom_site_label_3
_geom_angle
_geom_angle_site_symmetry_1
_geom_angle_site_symmetry_3
F4 P1 F4 93.7(3) . 4_565
F4 P1 F3 92.1(2) . .
F4 P1 F3 92.1(2) 4_565 .
F4 P1 F1 90.1(2) . .
F4 P1 F1 90.1(2) 4_565 .
F3 P1 F1 176.7(3) . .
F4 P1 F2 88.5(3) . 4_565
F4 P1 F2 177.7(2) 4_565 4_565
F3 P1 F2 86.9(2) . 4_565
F1 P1 F2 90.8(2) . 4_565
F4 P1 F2 177.7(2) . .
F4 P1 F2 88.5(3) 4_565 .
F3 P1 F2 86.9(2) . .
F1 P1 F2 90.8(2) . .
F2 P1 F2 89.4(4) 4_565 .
F10 P2 F6 94.6(7) . .
F10 P2 F8 88.1(9) . .
F6 P2 F8 177.2(7) . .
F10 P2 F7 90.1(5) . .
F6 P2 F7 93.9(8) . .
F8 P2 F7 86.6(10) . .
F10 P2 F5 91.1(5) . .
F6 P2 F5 84.2(8) . .
F8 P2 F5 95.3(8) . .
F7 P2 F5 177.8(7) . .
F10 P2 F9 178.3(8) . .
F6 P2 F9 86.9(8) . .
F8 P2 F9 90.3(7) . .
F7 P2 F9 90.5(6) . .
F5 P2 F9 88.3(5) . .
C1 N1 C2 108.3(4) . .
C1 N1 C5 125.9(4) . .
C2 N1 C5 125.8(4) . .
C1 N2 C3 107.9(3) . .
C1 N2 C4 126.0(4) . .
C3 N2 C4 126.0(4) . .
N1 C1 N2 109.3(3) . .
N1 C1 H1 125.3 . .
N2 C1 H1 125.3 . .
C3 C2 N1 107.9(4) . .
C3 C2 H2 126.0 . .
N1 C2 H2 126.0 . .
C2 C3 N2 106.5(4) . .
C2 C3 H3 126.7 . .
N2 C3 H3 126.7 . .
N2 C4 N2 110.7(4) . 4_565
N2 C4 H4A 109.5 . .
N2 C4 H4A 109.5 4_565 .
N2 C4 H4B 109.5 . .
N2 C4 H4B 109.5 4_565 .
H4A C4 H4B 108.1 . .
N1 C5 H5A 109.5 . .
N1 C5 H5B 109.5 . .
H5A C5 H5B 109.5 . .
N1 C5 H5C 109.5 . .
H5A C5 H5C 109.5 . .
H5B C5 H5C 109.5 . .

loop_
_geom_bond_atom_site_label_1
_geom_bond_atom_site_label_2
_geom_bond_distance
_geom_bond_site_symmetry_2
P1 F4 1.547(3) .
P1 F4 1.547(3) 4_565
P1 F3 1.564(4) .
P1 F1 1.568(4) .
P1 F2 1.569(4) 4_565
P1 F2 1.569(4) .
P2 F10 1.477(6) .
P2 F6 1.512(7) .
P2 F8 1.514(8) .
P2 F7 1.524(7) .
P2 F5 1.533(6) .
P2 F9 1.547(6) .
N1 C1 1.299(5) .
N1 C2 1.364(6) .
N1 C5 1.462(5) .
N2 C1 1.328(4) .
N2 C3 1.373(5) .
N2 C4 1.447(4) .
C1 H1 0.9300 .
C2 C3 1.333(7) .
C2 H2 0.9300 .
C3 H3 0.9300 .
C4 N2 1.447(4) 4_565
C4 H4A 0.9700 .
C4 H4B 0.9700 .
C5 H5A 0.9600 .
C5 H5B 0.9600 .
C5 H5C 0.9600 .

loop_
_geom_torsion_atom_site_label_1
_geom_torsion_atom_site_label_2
_geom_torsion_atom_site_label_3
_geom_torsion_atom_site_label_4
_geom_torsion
_geom_torsion_site_symmetry_1
_geom_torsion_site_symmetry_2
_geom_torsion_site_symmetry_3
_geom_torsion_site_symmetry_4
C2 N1 C1 N2 0.0(4) . . . .
C5 N1 C1 N2 179.5(3) . . . .
C3 N2 C1 N1 0.0(4) . . . .
C4 N2 C1 N1 -175.7(3) . . . .
C1 N1 C2 C3 0.1(5) . . . .
C5 N1 C2 C3 -179.5(4) . . . .
N1 C2 C3 N2 -0.1(5) . . . .
C1 N2 C3 C2 0.1(5) . . . .
C4 N2 C3 C2 175.7(4) . . . .
C1 N2 C4 N2 99.4(5) . . . 4_565
C3 N2 C4 N2 -75.5(5) . . . 4_565
